data_4129166
loop_
_publ_author_name
'Berdiell, Izar Capel'
'Hochd\"orffer, Tim'
'Desplanches, C\'edric'
'Kulmaczewski, Rafal'
'Shahid, Namrah'
'Wolny, Juliusz A.'
'Warriner, Stuart L.'
'Cespedes, Oscar'
'Sch\"unemann, Volker'
'Chastanet, Guillaume'
'Halcrow, Malcolm A.'

_publ_section_title
;
 Supramolecular Iron Metallocubanes Exhibiting Site-Selective Thermal and
 Light-Induced Spin-Crossover.
;
_journal_issue 47
_journal_name_full 'Journal of the American Chemical Society'
_journal_page_first 18759
_journal_page_last 18770
_journal_paper_doi 10.1021/jacs.9b08862
_journal_volume 141
_journal_year 2019
_chemical_formula_moiety 'C144 H132 Fe8 N72 O12, H12 Fe O6, 7(B F4), 2.5(C2 H3 N), 1.5(C4 H10 O)'
_chemical_formula_sum 'C155 H166.5 B7 F28 Fe9 N74.5 O19.5'
_chemical_formula_weight 4495.45
_chemical_name_systematic
;
Dodecakis-[4,6-di(4-methylpyrazol-1-yl)-2-hydroxypyrimidinate]octa-iron(II) 
hexa-aqua-iron(III) hepta-tetrafluoroborate acetonitrile diethyl ether solvate
;
_space_group_crystal_system monoclinic
_space_group_IT_number 14
_space_group_name_Hall '-P 2yn'
_space_group_name_H-M_alt 'P 1 21/n 1'
_atom_sites_solution_hydrogens geom
_atom_sites_solution_primary direct
_atom_sites_solution_secondary difmap
_audit_creation_date 2019-03-15
_audit_creation_method
;
  Olex2 1.2
  (compiled Apr 23 2013 17:54:37, GUI svn.r4466)
;
_cell_angle_alpha 90.00
_cell_angle_beta 99.074(1)
_cell_angle_gamma 90.00
_cell_formula_units_Z 2
_cell_length_a 17.4408(2)
_cell_length_b 24.2929(2)
_cell_length_c 25.9866(3)
_cell_measurement_reflns_used 16960
_cell_measurement_temperature 200(2)
_cell_measurement_theta_max 73.27
_cell_measurement_theta_min 3.87
_cell_volume 10872.4(2)
_computing_cell_refinement 'CrysAlisPro, Agilent Technologies'
_computing_data_collection 'CrysAlisPro, Agilent Technologies'
_computing_data_reduction 'CrysAlisPro, Agilent Technologies'
_computing_molecular_graphics 'XSEED (Barbour, 2001)'
_computing_publication_material
;
O. V. Dolomanov, L. J. Bourhis, R. J. Gildea, J. A. K. Howard and H. Puschmann,
OLEX2: a complete structure solution, refinement and analysis program.
J. Appl. Cryst. (2009). 42, 339-341.
;
_computing_structure_refinement 'SHELXL-97 (Sheldrick, 1997)'
_computing_structure_solution 'SHELXS-97 (Sheldrick, 1990)'
_diffrn_ambient_temperature 200(2)
_diffrn_detector_area_resol_mean 5.3095
_diffrn_measured_fraction_theta_full 0.987
_diffrn_measured_fraction_theta_max 0.973
_diffrn_measurement_device_type 'SuperNova, Dual, Cu at zero, Atlas'
_diffrn_measurement_method '\w scans'
_diffrn_radiation_monochromator mirror
_diffrn_radiation_source 'SuperNova (Cu) X-ray Source'
_diffrn_radiation_type CuK\a
_diffrn_radiation_wavelength 1.54184
_diffrn_reflns_av_R_equivalents 0.0244
_diffrn_reflns_av_unetI/netI 0.0337
_diffrn_reflns_limit_h_max 15
_diffrn_reflns_limit_h_min -21
_diffrn_reflns_limit_k_max 27
_diffrn_reflns_limit_k_min -30
_diffrn_reflns_limit_l_max 32
_diffrn_reflns_limit_l_min -32
_diffrn_reflns_number 44615
_diffrn_reflns_theta_full 72.00
_diffrn_reflns_theta_max 73.51
_diffrn_reflns_theta_min 3.39
_diffrn_standards_decay_% 0
_diffrn_standards_interval_count 0
_diffrn_standards_interval_time 0
_diffrn_standards_number 0
_exptl_absorpt_coefficient_mu 5.502
_exptl_absorpt_correction_T_max 1.000
_exptl_absorpt_correction_T_min 0.910
_exptl_absorpt_correction_type multi-scan
_exptl_absorpt_process_details
; 
CrysAlisPro, Agilent Technologies,
Version 1.171.36.24 (release 03-12-2012 CrysAlis171 .NET)
Empirical absorption correction using spherical harmonics,
 implemented in SCALE3 ABSPACK scaling algorithm.
;
_exptl_crystal_colour orange
_exptl_crystal_density_diffrn 1.373
_exptl_crystal_density_method 'not measured'
_exptl_crystal_description plate
_exptl_crystal_F_000 4590
_exptl_crystal_size_max 0.30
_exptl_crystal_size_mid 0.25
_exptl_crystal_size_min 0.07
_refine_diff_density_max 1.275
_refine_diff_density_min -0.620
_refine_diff_density_rms 0.092
_refine_ls_extinction_method none
_refine_ls_goodness_of_fit_ref 1.022
_refine_ls_hydrogen_treatment constr
_refine_ls_matrix_type full
_refine_ls_number_parameters 1395
_refine_ls_number_reflns 21326
_refine_ls_number_restraints 68
_refine_ls_restrained_S_all 1.027
_refine_ls_R_factor_all 0.0673
_refine_ls_R_factor_gt 0.0566
_refine_ls_shift/su_max 0.007
_refine_ls_shift/su_mean 0.000
_refine_ls_structure_factor_coef Fsqd
_refine_ls_weighting_details 'calc w=1/[\s^2^(Fo^2^)+(0.1180P)^2^+8.3453P] where P=(Fo^2^+2Fc^2^)/3'
_refine_ls_weighting_scheme calc
_refine_ls_wR_factor_gt 0.1676
_refine_ls_wR_factor_ref 0.1780
_reflns_number_gt 17912
_reflns_number_total 21326
_reflns_threshold_expression >2sigma(I)
_cod_data_source_file ja9b08862_si_009.cif
_cod_data_source_block 161-200
_cod_depositor_comments 'Adding full bibliography for 4129157--4129168.cif.'
_cod_original_formula_sum 'C155 H166.50 B7 F28 Fe9 N74.50 O19.50'
_cod_database_code 4129166
_olex2_refinement_description
;
1. Fixed Uiso
 At 1.2 times of:
  All C(H) groups, All C(H,H) groups
 At 1.5 times of:
  All C(H,H,H) groups
2. Restrained distances
 B38A-F39A = B38A-F40A = B38A-F41A = B38A-F42A
 1.37 with sigma of 0.02
 B38B-F39B = B38B-F40B = B38B-F41B = B38B-F42B
 1.37 with sigma of 0.02
 B38C-F39C = B38C-F40C = B38C-F41C = B38C-F42C
 1.37 with sigma of 0.02
 F39A-F40A = F39A-F41A = F39A-F42A = F40A-F41A = F40A-F42A = F41A-F42A
 2.24 with sigma of 0.02
 F39B-F40B = F39B-F41B = F39B-F42B = F40B-F41B = F40B-F42B = F41B-F42B
 2.24 with sigma of 0.02
 F39C-F40C = F39C-F41C = F39C-F42C = F40C-F41C = F40C-F42C = F41C-F42C
 2.24 with sigma of 0.02
 C149-C150 = C152-C153 = C154-C155 = C157-C158
 1.52 with sigma of 0.02
 C150-O151 = O151-C152 = C155-O156 = O156-C157
 1.43 with sigma of 0.02
 C150-C152 = C155-C157
 2.34 with sigma of 0.02
 C149-O151 = O151-C153 = C154-O156 = O156-C158
 2.42 with sigma of 0.02
 C146-C147 = C159-C160 = C162-C163
 1.48 with sigma of 0.02
 C147-N148 = C160-N161 = C163-N164
 1.15 with sigma of 0.02
 C146-N148 = C159-N161 = C162-N164
 2.63 with sigma of 0.02
3. Uiso/Uaniso restraints and constraints
F39A \\sim F40A \\sim F41A \\sim F42A \\sim F39B \\sim F40B \\sim F41B \\sim F42B \\sim F39C \\sim F40C \\sim F41C \\sim F42C: within 1.7A with sigma of 0.005 and sigma for terminal atoms of 0.01
4. Others
 Fixed Sof: B38A(0.17) F39A(0.17) F40A(0.17) F41A(0.17) F42A(0.17) B38B(0.17)
 F39B(0.17) F40B(0.17) F41B(0.17) F42B(0.17) B38C(0.16) F39C(0.16) F40C(0.16)
 F41C(0.16) F42C(0.16) C143(0.5) H14D(0.5) H14E(0.5) H14F(0.5) C144(0.5)
 N145(0.5) C146(0.25) H14G(0.25) H14H(0.25) H14I(0.25) C147(0.25) N148(0.25)
 C149(0.25) H14A(0.25) H14B(0.25) H14C(0.25) O151(0.25) C152(0.25) H15A(0.25)
 H15B(0.25) C153(0.25) H15C(0.25) H15D(0.25) H15E(0.25) C154(0.5) H15H(0.5)
 H15I(0.5) H15J(0.5) C155(0.5) H15K(0.5) H15L(0.5) O156(0.5) C157(0.5)
 H15M(0.5) H15N(0.5) C158(0.5) H15O(0.5) H15P(0.5) H15Q(0.5) C150(0.25)
 H15F(0.25) H15G(0.25) C159(0.25) H15R(0.25) H15S(0.25) H15T(0.25) C160(0.25)
 N161(0.25) C162(0.25) H16A(0.25) H16B(0.25) H16C(0.25) C163(0.25) N164(0.25)
5.a Secondary CH2 refined with riding coordinates:
 C152(H15A,H15B), C155(H15K,H15L), C157(H15M,H15N), C150(H15F,H15G)
5.b Me refined with riding coordinates:
 C149(H14A,H14B,H14C), C153(H15C,H15D,H15E), C154(H15H,H15I,H15J), C158(H15O,
 H15P,H15Q)
5.c Aromatic/amide H refined with riding coordinates:
 C13(H13), C18(H18), C20(H20), C24(H24), C26(H26), C32(H32), C37(H37),
 C39(H39), C43(H43), C45(H45), C51(H51), C56(H56), C58(H58), C62(H62), C64(H64),
  C70(H70), C75(H75), C77(H77), C81(H81), C83(H83), C89(H89), C94(H94),
 C96(H96), C100(H100), C102(H102), C108(H108), C113(H113), C115(H115),
 C119(H119), C121(H121)
5.d Idealised Me refined as rotating group:
 C21(H21A,H21B,H21C), C27(H27A,H27B,H27C), C40(H40A,H40B,H40C), C46(H46A,H46B,
 H46C), C59(H59A,H59B,H59C), C65(H65A,H65B,H65C), C78(H78A,H78B,H78C), C84(H84A,
 H84B,H84C), C97(H97A,H97B,H97C), C103(H10A,H10B,H10C), C116(H11A,H11B,H11C),
 C122(H12A,H12B,H12C), C143(H14D,H14E,H14F), C146(H14G,H14H,H14I), C159(H15R,
 H15S,H15T), C162(H16A,H16B,H16C)
;

loop_
_space_group_symop_id
_space_group_symop_operation_xyz
1 'x, y, z'
2 '-x+1/2, y+1/2, -z+1/2'
3 '-x, -y, -z'
4 'x-1/2, -y-1/2, z-1/2'

loop_
_atom_site_label
_atom_site_type_symbol
_atom_site_fract_x
_atom_site_fract_y
_atom_site_fract_z
_atom_site_U_iso_or_equiv
_atom_site_adp_type
_atom_site_occupancy
_atom_site_symmetry_multiplicity
_atom_site_calc_flag
_atom_site_refinement_flags
_atom_site_disorder_assembly
_atom_site_disorder_group
Fe1 Fe 0.35685(3) 0.28632(2) 0.473445(18) 0.02720(12) Uani 1 1 d . . .
Fe2 Fe 0.33577(3) 0.469671(19) 0.303922(19) 0.02706(12) Uani 1 1 d . . .
Fe3 Fe 0.68823(3) 0.53694(2) 0.358879(18) 0.02595(12) Uani 1 1 d . . .
Fe4 Fe 0.28641(3) 0.649502(19) 0.469521(18) 0.02582(12) Uani 1 1 d . . .
Fe5 Fe 0.5000 0.5000 0.5000 0.02545(15) Uani 1 2 d S . .
O6 O 0.48533(14) 0.55787(9) 0.44478(8) 0.0316(5) Uani 1 1 d . . .
O7 O 0.51619(13) 0.44381(10) 0.44646(9) 0.0330(5) Uani 1 1 d . . .
O8 O 0.38605(13) 0.48481(9) 0.48734(9) 0.0308(5) Uani 1 1 d . . .
O9 O 0.40244(13) 0.38495(10) 0.39835(9) 0.0342(5) Uani 1 1 d . . .
C10 C 0.33030(18) 0.38344(12) 0.39380(12) 0.0275(6) Uani 1 1 d . . .
N11 N 0.29472(16) 0.34584(11) 0.42165(10) 0.0283(5) Uani 1 1 d . . .
C12 C 0.21745(19) 0.34393(13) 0.41387(12) 0.0292(6) Uani 1 1 d . . .
C13 C 0.16941(19) 0.37786(14) 0.38050(13) 0.0340(7) Uani 1 1 d . . .
H13 H 0.1144 0.3771 0.3771 0.041 Uiso 1 1 calc R . .
C14 C 0.20942(19) 0.41316(13) 0.35249(12) 0.0293(6) Uani 1 1 d . . .
N15 N 0.28625(15) 0.41783(11) 0.35846(10) 0.0279(5) Uani 1 1 d . . .
N16 N 0.18566(16) 0.30131(12) 0.44058(11) 0.0332(6) Uani 1 1 d . . .
N17 N 0.23468(18) 0.26643(13) 0.47063(11) 0.0372(6) Uani 1 1 d . . .
C18 C 0.1892(2) 0.22882(17) 0.48695(15) 0.0431(8) Uani 1 1 d . . .
H18 H 0.2074 0.1990 0.5092 0.052 Uiso 1 1 calc R . .
C19 C 0.1104(2) 0.23834(16) 0.46725(14) 0.0415(8) Uani 1 1 d . . .
C20 C 0.1104(2) 0.28464(16) 0.43784(15) 0.0407(8) Uani 1 1 d . . .
H20 H 0.0661 0.3022 0.4189 0.049 Uiso 1 1 calc R . .
C21 C 0.0419(3) 0.2036(2) 0.47633(18) 0.0567(11) Uani 1 1 d . . .
H21A H -0.0040 0.2271 0.4755 0.085 Uiso 1 1 calc R . .
H21B H 0.0535 0.1856 0.5104 0.085 Uiso 1 1 calc R . .
H21C H 0.0316 0.1755 0.4490 0.085 Uiso 1 1 calc R . .
N22 N 0.16907(16) 0.44474(11) 0.31148(11) 0.0321(6) Uani 1 1 d . . .
N23 N 0.21089(17) 0.46918(12) 0.27798(12) 0.0350(6) Uani 1 1 d . . .
C24 C 0.1584(2) 0.48854(16) 0.24010(15) 0.0425(8) Uani 1 1 d . . .
H24 H 0.1707 0.5076 0.2106 0.051 Uiso 1 1 calc R . .
C25 C 0.0826(2) 0.47770(16) 0.24854(16) 0.0441(9) Uani 1 1 d . . .
C26 C 0.0913(2) 0.44911(16) 0.29440(15) 0.0410(8) Uani 1 1 d . . .
H26 H 0.0508 0.4350 0.3112 0.049 Uiso 1 1 calc R . .
C27 C 0.0081(3) 0.4931(2) 0.2132(2) 0.0667(13) Uani 1 1 d . . .
H27A H 0.0068 0.4754 0.1792 0.100 Uiso 1 1 calc R . .
H27B H 0.0057 0.5331 0.2087 0.100 Uiso 1 1 calc R . .
H27C H -0.0365 0.4807 0.2289 0.100 Uiso 1 1 calc R . .
O28 O 0.32444(13) 0.40082(9) 0.52835(8) 0.0311(5) Uani 1 1 d . . .
C29 C 0.35031(17) 0.36876(12) 0.56402(12) 0.0262(6) Uani 1 1 d . . .
N30 N 0.36739(15) 0.31551(11) 0.55205(10) 0.0279(5) Uani 1 1 d . . .
C31 C 0.39628(19) 0.28193(14) 0.59048(13) 0.0327(7) Uani 1 1 d . . .
C32 C 0.4102(2) 0.29655(15) 0.64237(14) 0.0386(8) Uani 1 1 d . . .
H32 H 0.4329 0.2724 0.6692 0.046 Uiso 1 1 calc R . .
C33 C 0.38795(19) 0.34962(14) 0.65151(13) 0.0326(7) Uani 1 1 d . . .
N34 N 0.35985(15) 0.38585(11) 0.61512(10) 0.0279(5) Uani 1 1 d . . .
N35 N 0.40874(19) 0.22773(12) 0.57472(12) 0.0385(6) Uani 1 1 d . . .
N36 N 0.38703(19) 0.21460(12) 0.52365(12) 0.0386(6) Uani 1 1 d . . .
C37 C 0.3969(3) 0.16072(16) 0.52081(18) 0.0509(10) Uani 1 1 d . . .
H37 H 0.3866 0.1400 0.4895 0.061 Uiso 1 1 calc R . .
C38 C 0.4244(3) 0.13795(18) 0.5700(2) 0.0609(12) Uani 1 1 d . . .
C39 C 0.4315(3) 0.18158(17) 0.60321(18) 0.0554(11) Uani 1 1 d . . .
H39 H 0.4491 0.1802 0.6397 0.067 Uiso 1 1 calc R . .
C40 C 0.4410(5) 0.0783(2) 0.5815(3) 0.093(2) Uani 1 1 d . . .
H40A H 0.4886 0.0748 0.6070 0.140 Uiso 1 1 calc R . .
H40B H 0.4479 0.0592 0.5493 0.140 Uiso 1 1 calc R . .
H40C H 0.3975 0.0618 0.5956 0.140 Uiso 1 1 calc R . .
N41 N 0.39005(18) 0.36794(12) 0.70308(11) 0.0370(6) Uani 1 1 d . . .
N42 N 0.35025(19) 0.41456(13) 0.71108(11) 0.0387(7) Uani 1 1 d . . .
C43 C 0.3615(3) 0.42112(18) 0.76230(15) 0.0525(10) Uani 1 1 d . . .
H43 H 0.3403 0.4505 0.7797 0.063 Uiso 1 1 calc R . .
C44 C 0.4088(3) 0.3790(2) 0.78781(16) 0.0593(12) Uani 1 1 d . . .
C45 C 0.4249(3) 0.34574(18) 0.74884(15) 0.0519(10) Uani 1 1 d . . .
H45 H 0.4551 0.3130 0.7529 0.062 Uiso 1 1 calc R . .
C46 C 0.4355(5) 0.3721(3) 0.84561(19) 0.097(2) Uani 1 1 d . . .
H46A H 0.3904 0.3661 0.8631 0.145 Uiso 1 1 calc R . .
H46B H 0.4631 0.4053 0.8596 0.145 Uiso 1 1 calc R . .
H46C H 0.4705 0.3403 0.8516 0.145 Uiso 1 1 calc R . .
O47 O 0.52426(13) 0.33855(9) 0.53392(8) 0.0296(5) Uani 1 1 d . . .
C48 C 0.53656(18) 0.31695(12) 0.49277(12) 0.0258(6) Uani 1 1 d . . .
N49 N 0.47706(15) 0.29004(10) 0.46084(10) 0.0271(5) Uani 1 1 d . . .
C50 C 0.49366(19) 0.26618(13) 0.41827(12) 0.0302(6) Uani 1 1 d . . .
C51 C 0.5657(2) 0.26691(15) 0.40214(13) 0.0365(7) Uani 1 1 d . . .
H51 H 0.5752 0.2507 0.3705 0.044 Uiso 1 1 calc R . .
C52 C 0.62237(19) 0.29346(13) 0.43659(13) 0.0306(6) Uani 1 1 d . . .
N53 N 0.61028(15) 0.31859(10) 0.47977(10) 0.0271(5) Uani 1 1 d . . .
N54 N 0.43247(16) 0.23598(12) 0.38955(11) 0.0338(6) Uani 1 1 d . . .
N55 N 0.36315(16) 0.23436(12) 0.40684(11) 0.0351(6) Uani 1 1 d . . .
C56 C 0.3210(2) 0.19854(16) 0.37644(15) 0.0425(8) Uani 1 1 d . . .
H56 H 0.2689 0.1894 0.3792 0.051 Uiso 1 1 calc R . .
C57 C 0.3624(2) 0.17551(17) 0.33950(16) 0.0452(9) Uani 1 1 d . . .
C58 C 0.4334(2) 0.20022(17) 0.34907(15) 0.0446(9) Uani 1 1 d . . .
H58 H 0.4758 0.1938 0.3309 0.054 Uiso 1 1 calc R . .
C59 C 0.3359(3) 0.1299(2) 0.3011(2) 0.0669(14) Uani 1 1 d . . .
H59A H 0.3799 0.1174 0.2849 0.100 Uiso 1 1 calc R . .
H59B H 0.2948 0.1438 0.2741 0.100 Uiso 1 1 calc R . .
H59C H 0.3160 0.0991 0.3194 0.100 Uiso 1 1 calc R . .
N60 N 0.69968(16) 0.29251(12) 0.42812(11) 0.0334(6) Uani 1 1 d . . .
N61 N 0.75666(16) 0.30695(11) 0.46772(11) 0.0323(6) Uani 1 1 d . . .
C62 C 0.8222(2) 0.30255(15) 0.44842(15) 0.0384(8) Uani 1 1 d . . .
H62 H 0.8721 0.3102 0.4676 0.046 Uiso 1 1 calc R . .
C63 C 0.8090(2) 0.28525(17) 0.39612(16) 0.0446(9) Uani 1 1 d . . .
C64 C 0.7304(2) 0.27885(16) 0.38445(15) 0.0423(8) Uani 1 1 d . . .
H64 H 0.7022 0.2671 0.3520 0.051 Uiso 1 1 calc R . .
C65 C 0.8679(3) 0.2769(2) 0.3604(2) 0.0671(14) Uani 1 1 d . . .
H65A H 0.8421 0.2622 0.3270 0.101 Uiso 1 1 calc R . .
H65B H 0.9076 0.2509 0.3764 0.101 Uiso 1 1 calc R . .
H65C H 0.8923 0.3123 0.3547 0.101 Uiso 1 1 calc R . .
O66 O 0.50052(13) 0.53789(9) 0.34832(9) 0.0301(5) Uani 1 1 d . . .
C67 C 0.51811(18) 0.49303(12) 0.33014(11) 0.0257(6) Uani 1 1 d . . .
N68 N 0.46109(15) 0.45567(11) 0.31131(10) 0.0270(5) Uani 1 1 d . . .
C69 C 0.48340(18) 0.40881(13) 0.29165(12) 0.0295(6) Uani 1 1 d . . .
C70 C 0.55937(19) 0.39478(14) 0.28855(14) 0.0339(7) Uani 1 1 d . . .
H70 H 0.5736 0.3605 0.2753 0.041 Uiso 1 1 calc R . .
C71 C 0.61272(18) 0.43524(13) 0.30649(12) 0.0286(6) Uani 1 1 d . . .
N72 N 0.59473(14) 0.48202(11) 0.32786(10) 0.0256(5) Uani 1 1 d . . .
N73 N 0.42273(16) 0.37327(12) 0.27105(11) 0.0337(6) Uani 1 1 d . . .
N74 N 0.34913(16) 0.39241(12) 0.26439(12) 0.0349(6) Uani 1 1 d . . .
C75 C 0.3051(2) 0.35032(15) 0.24500(15) 0.0406(8) Uani 1 1 d . . .
H75 H 0.2502 0.3516 0.2364 0.049 Uiso 1 1 calc R . .
C76 C 0.3500(2) 0.30394(16) 0.23883(16) 0.0431(8) Uani 1 1 d . . .
C77 C 0.4250(2) 0.31967(15) 0.25603(16) 0.0432(8) Uani 1 1 d . . .
H77 H 0.4701 0.2974 0.2573 0.052 Uiso 1 1 calc R . .
C78 C 0.3220(3) 0.24855(19) 0.2177(2) 0.0629(13) Uani 1 1 d . . .
H78A H 0.3037 0.2515 0.1801 0.094 Uiso 1 1 calc R . .
H78B H 0.2793 0.2361 0.2352 0.094 Uiso 1 1 calc R . .
H78C H 0.3647 0.2220 0.2239 0.094 Uiso 1 1 calc R . .
N79 N 0.69093(16) 0.43006(12) 0.30083(11) 0.0321(6) Uani 1 1 d . . .
N80 N 0.73930(16) 0.47381(12) 0.31388(11) 0.0322(6) Uani 1 1 d . . .
C81 C 0.8058(2) 0.45943(16) 0.29961(14) 0.0369(7) Uani 1 1 d . . .
H81 H 0.8510 0.4818 0.3045 0.044 Uiso 1 1 calc R . .
C82 C 0.8018(2) 0.40709(17) 0.27625(15) 0.0406(8) Uani 1 1 d . . .
C83 C 0.7278(2) 0.38953(15) 0.27804(14) 0.0379(7) Uani 1 1 d . . .
H83 H 0.7061 0.3553 0.2656 0.046 Uiso 1 1 calc R . .
C84 C 0.8645(2) 0.3774(2) 0.25333(19) 0.0569(11) Uani 1 1 d . . .
H84A H 0.8480 0.3395 0.2447 0.085 Uiso 1 1 calc R . .
H84B H 0.9124 0.3770 0.2787 0.085 Uiso 1 1 calc R . .
H84C H 0.8739 0.3965 0.2217 0.085 Uiso 1 1 calc R . .
O85 O 0.65386(12) 0.42328(9) 0.42497(8) 0.0276(4) Uani 1 1 d . . .
C86 C 0.71273(16) 0.44667(12) 0.44869(11) 0.0234(6) Uani 1 1 d . . .
N87 N 0.74008(14) 0.49433(10) 0.42933(9) 0.0236(5) Uani 1 1 d . . .
C88 C 0.80519(18) 0.51610(12) 0.45468(12) 0.0257(6) Uani 1 1 d . . .
C89 C 0.84672(18) 0.49543(13) 0.50000(12) 0.0279(6) Uani 1 1 d . . .
H89 H 0.8927 0.5122 0.5175 0.034 Uiso 1 1 calc R . .
C90 C 0.81555(17) 0.44832(13) 0.51757(11) 0.0257(6) Uani 1 1 d . . .
N91 N 0.75035(14) 0.42412(10) 0.49455(9) 0.0243(5) Uani 1 1 d . . .
N92 N 0.83245(15) 0.56278(11) 0.43154(10) 0.0274(5) Uani 1 1 d . . .
N93 N 0.79804(16) 0.57811(11) 0.38305(10) 0.0299(5) Uani 1 1 d . . .
C94 C 0.8342(2) 0.62385(14) 0.37301(13) 0.0344(7) Uani 1 1 d . . .
H94 H 0.8225 0.6441 0.3415 0.041 Uiso 1 1 calc R . .
C95 C 0.8920(2) 0.63885(14) 0.41470(14) 0.0348(7) Uani 1 1 d . . .
C96 C 0.88901(19) 0.59889(14) 0.45113(13) 0.0328(7) Uani 1 1 d . . .
H96 H 0.9208 0.5967 0.4843 0.039 Uiso 1 1 calc R . .
C97 C 0.9438(2) 0.68828(16) 0.41878(16) 0.0456(9) Uani 1 1 d . . .
H97A H 0.9174 0.7194 0.4323 0.068 Uiso 1 1 calc R . .
H97B H 0.9558 0.6975 0.3842 0.068 Uiso 1 1 calc R . .
H97C H 0.9920 0.6803 0.4424 0.068 Uiso 1 1 calc R . .
N98 N 0.85363(15) 0.42158(11) 0.56199(10) 0.0282(5) Uani 1 1 d . . .
N99 N 0.82909(16) 0.37049(11) 0.57399(11) 0.0314(6) Uani 1 1 d . . .
C100 C 0.8732(2) 0.35790(15) 0.61878(14) 0.0384(8) Uani 1 1 d . . .
H100 H 0.8692 0.3244 0.6370 0.046 Uiso 1 1 calc R . .
C101 C 0.9267(2) 0.39973(15) 0.63616(13) 0.0364(7) Uani 1 1 d . . .
C102 C 0.91238(19) 0.43952(15) 0.59894(13) 0.0344(7) Uani 1 1 d . . .
H102 H 0.9387 0.4737 0.5988 0.041 Uiso 1 1 calc R . .
C103 C 0.9865(3) 0.4008(2) 0.68434(16) 0.0517(10) Uani 1 1 d . . .
H10A H 1.0138 0.4362 0.6866 0.078 Uiso 1 1 calc R . .
H10B H 1.0238 0.3709 0.6829 0.078 Uiso 1 1 calc R . .
H10C H 0.9610 0.3960 0.7150 0.078 Uiso 1 1 calc R . .
O104 O 0.29905(13) 0.53009(9) 0.40852(8) 0.0285(4) Uani 1 1 d . . .
C105 C 0.31862(17) 0.56684(12) 0.38002(11) 0.0245(6) Uani 1 1 d . . .
N106 N 0.33263(14) 0.55340(10) 0.33096(10) 0.0252(5) Uani 1 1 d . . .
C107 C 0.35071(17) 0.59332(13) 0.30060(12) 0.0268(6) Uani 1 1 d . . .
C108 C 0.35750(19) 0.64844(13) 0.31458(13) 0.0313(7) Uani 1 1 d . . .
H108 H 0.3717 0.6763 0.2922 0.038 Uiso 1 1 calc R . .
C109 C 0.34170(17) 0.65881(12) 0.36395(12) 0.0265(6) Uani 1 1 d . . .
N110 N 0.32396(14) 0.62104(10) 0.39696(9) 0.0246(5) Uani 1 1 d . . .
N111 N 0.35940(17) 0.57667(11) 0.24975(10) 0.0318(6) Uani 1 1 d . . .
N112 N 0.34699(18) 0.52278(12) 0.23669(11) 0.0355(6) Uani 1 1 d . . .
C113 C 0.3488(3) 0.52088(17) 0.18587(15) 0.0460(9) Uani 1 1 d . . .
H113 H 0.3427 0.4880 0.1658 0.055 Uiso 1 1 calc R . .
C114 C 0.3606(3) 0.57310(19) 0.16518(15) 0.0512(10) Uani 1 1 d . . .
C115 C 0.3678(2) 0.60756(17) 0.20711(14) 0.0430(8) Uani 1 1 d . . .
H115 H 0.3771 0.6461 0.2067 0.052 Uiso 1 1 calc R . .
C116 C 0.3613(4) 0.5880(3) 0.10911(18) 0.0782(17) Uani 1 1 d . . .
H11A H 0.3795 0.6259 0.1070 0.117 Uiso 1 1 calc R . .
H11B H 0.3086 0.5847 0.0895 0.117 Uiso 1 1 calc R . .
H11C H 0.3961 0.5630 0.0943 0.117 Uiso 1 1 calc R . .
N117 N 0.33893(16) 0.71336(11) 0.38154(10) 0.0301(6) Uani 1 1 d . . .
N118 N 0.30260(17) 0.72362(11) 0.42320(11) 0.0335(6) Uani 1 1 d . . .
C119 C 0.3048(3) 0.77809(15) 0.42875(16) 0.0447(9) Uani 1 1 d . . .
H119 H 0.2842 0.7975 0.4552 0.054 Uiso 1 1 calc R . .
C120 C 0.3416(3) 0.80324(15) 0.39006(17) 0.0471(9) Uani 1 1 d . . .
C121 C 0.3627(2) 0.76092(14) 0.36131(15) 0.0407(8) Uani 1 1 d . . .
H121 H 0.3893 0.7639 0.3322 0.049 Uiso 1 1 calc R . .
C122 C 0.3524(4) 0.86370(17) 0.3822(2) 0.0736(16) Uani 1 1 d . . .
H12A H 0.3802 0.8694 0.3527 0.110 Uiso 1 1 calc R . .
H12B H 0.3825 0.8796 0.4137 0.110 Uiso 1 1 calc R . .
H12C H 0.3015 0.8817 0.3750 0.110 Uiso 1 1 calc R . .
B123 B -0.0458(3) 0.4178(2) 0.4142(2) 0.0505(11) Uani 1 1 d . . .
F124 F -0.0200(2) 0.4033(3) 0.37076(17) 0.173(3) Uani 1 1 d . . .
F125 F -0.0148(2) 0.46180(18) 0.4407(2) 0.1140(15) Uani 1 1 d . . .
F126 F -0.12381(13) 0.41488(11) 0.40832(10) 0.0532(6) Uani 1 1 d . . .
F127 F -0.0186(3) 0.37331(19) 0.4487(2) 0.141(2) Uani 1 1 d . . .
B128 B 0.6055(4) 0.2278(3) 0.2473(2) 0.0727(18) Uani 1 1 d . . .
F129 F 0.6499(3) 0.19458(17) 0.22738(17) 0.1134(15) Uani 1 1 d . . .
F130 F 0.5375(4) 0.2308(3) 0.2099(3) 0.172(3) Uani 1 1 d . . .
F131 F 0.6293(4) 0.27659(19) 0.2614(3) 0.151(2) Uani 1 1 d . . .
F132 F 0.5806(3) 0.2078(3) 0.28978(19) 0.146(2) Uani 1 1 d . . .
B133 B 0.0728(4) 0.2836(2) 0.2701(2) 0.0647(16) Uani 1 1 d . . .
F134 F 0.0417(2) 0.2993(2) 0.31089(15) 0.1191(17) Uani 1 1 d . . .
F135 F 0.1160(6) 0.2394(2) 0.2740(3) 0.208(4) Uani 1 1 d . . .
F136 F 0.1208(3) 0.32451(18) 0.25781(19) 0.1158(15) Uani 1 1 d . . .
F137 F 0.0189(3) 0.2739(3) 0.22792(15) 0.156(3) Uani 1 1 d . . .
B38A B 0.3684(13) 0.0224(9) 0.4175(9) 0.060(11) Uiso 0.17 1 d PD A 1
F39A F 0.3520(15) 0.0744(8) 0.4303(11) 0.093(5) Uiso 0.17 1 d PDU A 1
F40A F 0.4119(14) 0.0236(11) 0.3787(9) 0.118(5) Uiso 0.17 1 d PDU A 1
F41A F 0.4134(14) -0.0021(12) 0.4586(9) 0.115(7) Uiso 0.17 1 d PDU A 1
F42A F 0.2998(11) -0.0056(9) 0.4005(9) 0.090(5) Uiso 0.17 1 d PDU A 1
B38B B 0.3679(13) 0.0245(9) 0.4276(9) 0.060(12) Uiso 0.17 1 d PD B 2
F39B F 0.3206(13) 0.0610(9) 0.4486(9) 0.096(6) Uiso 0.17 1 d PDU B 2
F40B F 0.4333(12) 0.0526(10) 0.4221(10) 0.117(6) Uiso 0.17 1 d PDU B 2
F41B F 0.3805(17) -0.0178(10) 0.4630(10) 0.121(7) Uiso 0.17 1 d PDU B 2
F42B F 0.3318(15) 0.0036(9) 0.3818(7) 0.096(5) Uiso 0.17 1 d PDU B 2
B38C B 0.3410(10) 0.0157(7) 0.4286(6) 0.023(4) Uiso 0.16 1 d PD C 3
F39C F 0.2744(10) -0.0128(8) 0.4263(9) 0.085(5) Uiso 0.16 1 d PDU C 3
F40C F 0.3779(13) 0.0019(9) 0.3866(7) 0.083(5) Uiso 0.16 1 d PDU C 3
F41C F 0.3904(15) 0.0031(13) 0.4731(8) 0.127(8) Uiso 0.16 1 d PDU C 3
F42C F 0.3302(14) 0.0714(6) 0.4276(10) 0.077(5) Uiso 0.16 1 d PDU C 3
C143 C 0.677(2) 0.0990(14) 0.3235(13) 0.223(15) Uiso 0.50 1 d P . .
H14D H 0.7197 0.1200 0.3435 0.335 Uiso 0.50 1 calc PR . .
H14E H 0.6289 0.1065 0.3371 0.335 Uiso 0.50 1 calc PR . .
H14F H 0.6710 0.1100 0.2867 0.335 Uiso 0.50 1 calc PR . .
C144 C 0.6909(13) 0.0531(10) 0.3270(8) 0.125(6) Uiso 0.50 1 d P . .
N145 N 0.7105(13) 0.0103(10) 0.3397(9) 0.167(7) Uiso 0.50 1 d P . .
C146 C 0.4532(18) 0.3146(13) 0.1125(14) 0.101(10) Uiso 0.25 1 d PD D 1
H14G H 0.5036 0.3331 0.1168 0.152 Uiso 0.25 1 calc PR D 1
H14H H 0.4441 0.2955 0.0788 0.152 Uiso 0.25 1 calc PR D 1
H14I H 0.4528 0.2877 0.1406 0.152 Uiso 0.25 1 calc PR D 1
C147 C 0.3905(16) 0.3561(11) 0.1144(11) 0.077(6) Uiso 0.25 1 d PD D 1
N148 N 0.356(2) 0.3937(14) 0.1211(16) 0.162(14) Uiso 0.25 1 d PD D 1
C149 C 0.4402(10) 0.8832(10) 0.5421(9) 0.074(6) Uiso 0.25 1 d PD . .
H14A H 0.4802 0.9098 0.5564 0.111 Uiso 0.25 1 calc PR . .
H14B H 0.4338 0.8839 0.5040 0.111 Uiso 0.25 1 calc PR . .
H14C H 0.4560 0.8462 0.5546 0.111 Uiso 0.25 1 calc PR . .
O151 O 0.3018(8) 0.8704(7) 0.5327(6) 0.077(4) Uiso 0.25 1 d PD . .
C152 C 0.2307(12) 0.8979(11) 0.5241(15) 0.122(11) Uiso 0.25 1 d PD . .
H15A H 0.2223 0.9140 0.4887 0.146 Uiso 0.25 1 calc PR . .
H15B H 0.2312 0.9283 0.5495 0.146 Uiso 0.25 1 calc PR . .
C153 C 0.1661(11) 0.8592(12) 0.5295(12) 0.095(8) Uiso 0.25 1 d PD . .
H15C H 0.1165 0.8788 0.5222 0.142 Uiso 0.25 1 calc PR . .
H15D H 0.1732 0.8446 0.5651 0.142 Uiso 0.25 1 calc PR . .
H15E H 0.1663 0.8288 0.5047 0.142 Uiso 0.25 1 calc PR . .
C154 C 0.2048(14) 0.0661(9) 0.5389(8) 0.163(9) Uiso 0.50 1 d PD . .
H15H H 0.2085 0.0267 0.5471 0.245 Uiso 0.50 1 calc PR . .
H15I H 0.2437 0.0758 0.5171 0.245 Uiso 0.50 1 calc PR . .
H15J H 0.1528 0.0744 0.5202 0.245 Uiso 0.50 1 calc PR . .
C155 C 0.2187(13) 0.0980(8) 0.5874(8) 0.150(8) Uiso 0.50 1 d PD . .
H15K H 0.2078 0.0740 0.6161 0.180 Uiso 0.50 1 calc PR . .
H15L H 0.2746 0.1076 0.5945 0.180 Uiso 0.50 1 calc PR . .
O156 O 0.1789(7) 0.1430(5) 0.5884(5) 0.125(4) Uiso 0.50 1 d PD . .
C157 C 0.1845(10) 0.1732(6) 0.6341(6) 0.119(5) Uiso 0.50 1 d PD . .
H15M H 0.1315 0.1856 0.6378 0.142 Uiso 0.50 1 calc PR . .
H15N H 0.2019 0.1479 0.6635 0.142 Uiso 0.50 1 calc PR . .
C158 C 0.2322(7) 0.2188(5) 0.6405(5) 0.076(3) Uiso 0.50 1 d PD . .
H15O H 0.2155 0.2434 0.6664 0.113 Uiso 0.50 1 calc PR . .
H15P H 0.2292 0.2382 0.6071 0.113 Uiso 0.50 1 calc PR . .
H15Q H 0.2858 0.2070 0.6523 0.113 Uiso 0.50 1 calc PR . .
C150 C 0.3656(12) 0.898(2) 0.5593(18) 0.21(3) Uiso 0.25 1 d PD . .
H15F H 0.3696 0.8896 0.5969 0.255 Uiso 0.25 1 calc PR . .
H15G H 0.3571 0.9379 0.5547 0.255 Uiso 0.25 1 calc PR . .
C159 C 0.5429(13) 0.4638(9) 0.1597(8) 0.065(5) Uiso 0.25 1 d PD E 2
H15R H 0.5532 0.4908 0.1336 0.098 Uiso 0.25 1 calc PR E 2
H15S H 0.5922 0.4497 0.1784 0.098 Uiso 0.25 1 calc PR E 2
H15T H 0.5138 0.4815 0.1845 0.098 Uiso 0.25 1 calc PR E 2
C160 C 0.497(2) 0.4181(14) 0.1337(16) 0.130(13) Uiso 0.25 1 d PD E 2
N161 N 0.444(3) 0.398(2) 0.106(2) 0.24(3) Uiso 0.25 1 d PD E 2
C162 C 0.4168(16) 0.3108(9) 0.1035(10) 0.073(6) Uiso 0.25 1 d PD F 3
H16A H 0.4700 0.2971 0.1049 0.110 Uiso 0.25 1 calc PR F 3
H16B H 0.3890 0.3077 0.0678 0.110 Uiso 0.25 1 calc PR F 3
H16C H 0.3901 0.2890 0.1269 0.110 Uiso 0.25 1 calc PR F 3
C163 C 0.419(3) 0.3704(14) 0.120(2) 0.17(3) Uiso 0.25 1 d PD F 3
N164 N 0.451(2) 0.4054(11) 0.1470(12) 0.120(9) Uiso 0.25 1 d PD F 3

loop_
_atom_site_aniso_label
_atom_site_aniso_U_11
_atom_site_aniso_U_22
_atom_site_aniso_U_33
_atom_site_aniso_U_23
_atom_site_aniso_U_13
_atom_site_aniso_U_12
Fe1 0.0270(2) 0.0273(2) 0.0268(2) -0.00013(18) 0.00245(18) -0.00165(18)
Fe2 0.0277(2) 0.0239(2) 0.0294(2) -0.00149(18) 0.00412(19) -0.00147(18)
Fe3 0.0280(2) 0.0265(2) 0.0222(2) -0.00092(17) 0.00054(18) -0.00341(18)
Fe4 0.0269(2) 0.0226(2) 0.0278(2) -0.00076(18) 0.00397(18) -0.00288(17)
Fe5 0.0253(3) 0.0245(3) 0.0264(3) -0.0004(3) 0.0036(2) 0.0012(2)
O6 0.0398(12) 0.0273(11) 0.0273(11) 0.0013(9) 0.0041(9) 0.0031(9)
O7 0.0284(11) 0.0342(12) 0.0362(12) -0.0100(10) 0.0043(9) -0.0018(9)
O8 0.0259(11) 0.0316(11) 0.0346(11) 0.0047(9) 0.0031(9) -0.0007(9)
O9 0.0280(11) 0.0352(12) 0.0373(12) 0.0023(10) -0.0015(9) -0.0047(9)
C10 0.0312(15) 0.0248(14) 0.0263(14) -0.0046(11) 0.0043(12) -0.0036(12)
N11 0.0330(14) 0.0265(13) 0.0256(12) -0.0016(10) 0.0048(10) -0.0027(10)
C12 0.0319(16) 0.0291(15) 0.0279(15) -0.0042(12) 0.0087(12) -0.0046(12)
C13 0.0287(15) 0.0361(17) 0.0379(17) 0.0016(14) 0.0077(13) 0.0002(13)
C14 0.0333(16) 0.0250(14) 0.0298(15) -0.0040(12) 0.0059(12) 0.0001(12)
N15 0.0286(13) 0.0252(12) 0.0299(13) -0.0019(10) 0.0045(10) -0.0011(10)
N16 0.0328(14) 0.0351(14) 0.0328(14) 0.0036(11) 0.0088(11) -0.0034(11)
N17 0.0401(16) 0.0382(15) 0.0335(14) 0.0054(12) 0.0063(12) -0.0058(12)
C18 0.051(2) 0.044(2) 0.0361(18) 0.0044(15) 0.0102(16) -0.0125(17)
C19 0.044(2) 0.045(2) 0.0376(18) -0.0026(15) 0.0139(15) -0.0133(16)
C20 0.0333(17) 0.048(2) 0.0415(19) 0.0013(16) 0.0087(15) -0.0065(15)
C21 0.056(3) 0.064(3) 0.053(2) 0.000(2) 0.017(2) -0.027(2)
N22 0.0290(13) 0.0308(14) 0.0356(14) 0.0011(11) 0.0018(11) -0.0017(11)
N23 0.0353(15) 0.0312(14) 0.0376(15) 0.0065(12) 0.0028(12) -0.0015(11)
C24 0.044(2) 0.0378(18) 0.0421(19) 0.0088(15) -0.0032(16) 0.0014(15)
C25 0.0389(19) 0.0392(19) 0.049(2) 0.0007(16) -0.0075(16) -0.0005(15)
C26 0.0312(17) 0.044(2) 0.046(2) -0.0007(16) -0.0014(15) -0.0009(15)
C27 0.047(2) 0.081(3) 0.065(3) 0.012(3) -0.015(2) 0.003(2)
O28 0.0385(12) 0.0252(10) 0.0284(11) 0.0026(9) 0.0019(9) 0.0005(9)
C29 0.0236(14) 0.0255(14) 0.0295(15) 0.0007(12) 0.0047(11) -0.0043(11)
N30 0.0271(12) 0.0254(13) 0.0310(13) 0.0013(10) 0.0039(10) -0.0002(10)
C31 0.0319(16) 0.0302(16) 0.0351(16) 0.0021(13) 0.0020(13) 0.0007(13)
C32 0.0430(19) 0.0359(18) 0.0337(17) 0.0052(14) -0.0032(14) 0.0058(15)
C33 0.0317(16) 0.0344(17) 0.0298(16) 0.0008(13) -0.0016(12) -0.0031(13)
N34 0.0276(12) 0.0278(13) 0.0275(12) 0.0010(10) 0.0015(10) -0.0023(10)
N35 0.0473(17) 0.0292(14) 0.0374(15) 0.0058(12) 0.0021(13) 0.0079(12)
N36 0.0466(17) 0.0294(14) 0.0390(15) 0.0002(12) 0.0045(13) 0.0044(12)
C37 0.064(3) 0.0294(18) 0.058(2) -0.0026(17) 0.006(2) 0.0068(17)
C38 0.086(3) 0.033(2) 0.061(3) 0.0068(19) 0.005(2) 0.013(2)
C39 0.077(3) 0.037(2) 0.049(2) 0.0134(18) 0.002(2) 0.016(2)
C40 0.150(6) 0.037(3) 0.089(4) 0.012(3) 0.007(4) 0.020(3)
N41 0.0463(17) 0.0354(15) 0.0268(13) 0.0022(11) -0.0025(12) 0.0003(12)
N42 0.0519(18) 0.0372(15) 0.0260(13) 0.0010(11) 0.0033(12) -0.0003(13)
C43 0.082(3) 0.050(2) 0.0259(17) 0.0010(16) 0.0091(18) 0.000(2)
C44 0.088(3) 0.057(3) 0.0291(19) 0.0037(18) -0.001(2) -0.001(2)
C45 0.071(3) 0.047(2) 0.0320(18) 0.0077(16) -0.0100(18) 0.003(2)
C46 0.157(7) 0.090(4) 0.033(2) 0.008(3) -0.015(3) 0.011(4)
O47 0.0306(11) 0.0300(11) 0.0291(11) -0.0069(9) 0.0071(9) -0.0041(9)
C48 0.0284(15) 0.0218(14) 0.0267(14) 0.0001(11) 0.0027(11) -0.0011(11)
N49 0.0264(12) 0.0262(12) 0.0283(12) -0.0028(10) 0.0030(10) -0.0020(10)
C50 0.0310(16) 0.0291(15) 0.0296(15) -0.0042(12) 0.0020(12) -0.0040(12)
C51 0.0357(17) 0.0423(19) 0.0326(16) -0.0120(14) 0.0086(14) -0.0075(14)
C52 0.0314(16) 0.0279(15) 0.0329(16) -0.0022(12) 0.0065(13) -0.0026(12)
N53 0.0267(12) 0.0253(12) 0.0297(13) -0.0029(10) 0.0058(10) -0.0026(10)
N54 0.0316(14) 0.0370(15) 0.0322(14) -0.0102(12) 0.0030(11) -0.0060(11)
N55 0.0303(14) 0.0365(15) 0.0380(15) -0.0084(12) 0.0036(11) -0.0046(11)
C56 0.0378(19) 0.042(2) 0.046(2) -0.0123(16) 0.0013(15) -0.0100(15)
C57 0.043(2) 0.045(2) 0.046(2) -0.0146(17) 0.0029(16) -0.0123(16)
C58 0.043(2) 0.048(2) 0.043(2) -0.0181(17) 0.0091(16) -0.0086(17)
C59 0.068(3) 0.069(3) 0.065(3) -0.037(3) 0.015(2) -0.027(2)
N60 0.0310(14) 0.0356(15) 0.0351(14) -0.0083(12) 0.0096(11) -0.0048(11)
N61 0.0296(13) 0.0303(13) 0.0375(14) -0.0067(11) 0.0068(11) -0.0028(11)
C62 0.0305(16) 0.0358(17) 0.051(2) -0.0059(15) 0.0116(15) -0.0026(14)
C63 0.042(2) 0.044(2) 0.052(2) -0.0088(17) 0.0198(17) -0.0048(16)
C64 0.043(2) 0.047(2) 0.0398(19) -0.0109(16) 0.0171(16) -0.0048(16)
C65 0.052(3) 0.088(4) 0.069(3) -0.019(3) 0.033(2) -0.009(2)
O66 0.0308(11) 0.0276(11) 0.0319(11) -0.0068(9) 0.0043(9) -0.0014(9)
C67 0.0292(15) 0.0267(14) 0.0207(13) -0.0002(11) 0.0023(11) -0.0022(12)
N68 0.0271(13) 0.0264(12) 0.0278(12) -0.0023(10) 0.0051(10) -0.0024(10)
C69 0.0294(15) 0.0287(15) 0.0299(15) -0.0054(12) 0.0033(12) -0.0062(12)
C70 0.0294(16) 0.0314(16) 0.0415(18) -0.0104(14) 0.0070(13) -0.0025(13)
C71 0.0273(15) 0.0323(16) 0.0257(14) -0.0014(12) 0.0027(11) -0.0015(12)
N72 0.0252(12) 0.0266(12) 0.0243(12) -0.0019(10) 0.0012(9) -0.0015(10)
N73 0.0289(13) 0.0305(14) 0.0414(15) -0.0117(12) 0.0050(11) -0.0050(11)
N74 0.0290(13) 0.0335(14) 0.0422(15) -0.0111(12) 0.0060(11) -0.0039(11)
C75 0.0321(17) 0.0405(19) 0.048(2) -0.0158(16) 0.0040(15) -0.0081(14)
C76 0.043(2) 0.0370(19) 0.048(2) -0.0166(16) 0.0053(16) -0.0089(16)
C77 0.0405(19) 0.0343(18) 0.054(2) -0.0173(16) 0.0049(16) -0.0020(15)
C78 0.054(3) 0.045(2) 0.087(3) -0.033(2) -0.002(2) -0.0106(19)
N79 0.0283(13) 0.0345(14) 0.0332(14) -0.0077(11) 0.0033(11) -0.0019(11)
N80 0.0281(13) 0.0352(14) 0.0327(14) -0.0063(11) 0.0034(11) -0.0040(11)
C81 0.0276(16) 0.048(2) 0.0355(17) -0.0055(15) 0.0061(13) -0.0023(14)
C82 0.0302(17) 0.052(2) 0.0399(18) -0.0092(16) 0.0065(14) 0.0049(15)
C83 0.0322(17) 0.0404(19) 0.0417(18) -0.0109(15) 0.0075(14) 0.0011(14)
C84 0.039(2) 0.071(3) 0.064(3) -0.018(2) 0.0186(19) 0.004(2)
O85 0.0250(10) 0.0291(11) 0.0277(10) -0.0011(8) 0.0009(8) -0.0039(8)
C86 0.0226(13) 0.0241(14) 0.0239(13) -0.0014(11) 0.0046(11) -0.0002(11)
N87 0.0220(11) 0.0256(12) 0.0227(11) -0.0009(9) 0.0025(9) -0.0012(9)
C88 0.0275(14) 0.0237(14) 0.0265(14) -0.0015(11) 0.0058(11) -0.0020(11)
C89 0.0254(14) 0.0296(15) 0.0274(14) 0.0017(12) -0.0003(11) -0.0033(12)
C90 0.0248(14) 0.0273(14) 0.0254(14) 0.0003(11) 0.0054(11) -0.0003(11)
N91 0.0249(12) 0.0236(12) 0.0243(12) 0.0001(9) 0.0030(9) -0.0022(9)
N92 0.0267(12) 0.0284(13) 0.0265(12) 0.0036(10) 0.0027(10) -0.0045(10)
N93 0.0313(13) 0.0317(13) 0.0258(12) 0.0034(10) 0.0017(10) -0.0062(11)
C94 0.0383(17) 0.0341(17) 0.0312(16) 0.0069(13) 0.0069(13) -0.0064(14)
C95 0.0356(17) 0.0328(16) 0.0365(17) 0.0022(13) 0.0070(14) -0.0072(13)
C96 0.0311(16) 0.0334(16) 0.0327(16) -0.0010(13) 0.0013(13) -0.0091(13)
C97 0.052(2) 0.041(2) 0.045(2) 0.0014(16) 0.0100(17) -0.0186(17)
N98 0.0264(12) 0.0271(13) 0.0298(13) 0.0041(10) 0.0003(10) -0.0029(10)
N99 0.0295(13) 0.0283(13) 0.0349(14) 0.0079(11) 0.0002(11) -0.0027(10)
C100 0.0388(18) 0.0376(18) 0.0373(18) 0.0134(14) 0.0008(14) 0.0011(14)
C101 0.0353(17) 0.0405(18) 0.0318(16) 0.0047(14) 0.0003(13) 0.0019(14)
C102 0.0317(16) 0.0349(17) 0.0346(17) 0.0027(14) -0.0007(13) -0.0026(13)
C103 0.050(2) 0.061(3) 0.038(2) 0.0083(18) -0.0118(17) 0.0037(19)
O104 0.0362(12) 0.0242(10) 0.0251(10) 0.0021(8) 0.0050(9) -0.0026(8)
C105 0.0239(13) 0.0230(14) 0.0248(14) 0.0000(11) -0.0015(11) -0.0006(11)
N106 0.0260(12) 0.0239(12) 0.0255(12) 0.0012(10) 0.0035(9) 0.0002(9)
C107 0.0250(14) 0.0273(15) 0.0275(14) 0.0016(12) 0.0020(11) 0.0020(11)
C108 0.0367(17) 0.0273(15) 0.0302(15) 0.0043(12) 0.0061(13) -0.0024(13)
C109 0.0254(14) 0.0233(14) 0.0297(15) 0.0017(11) 0.0009(11) -0.0011(11)
N110 0.0276(12) 0.0224(12) 0.0235(11) 0.0001(9) 0.0029(9) -0.0013(9)
N111 0.0377(14) 0.0309(14) 0.0282(13) 0.0018(11) 0.0095(11) 0.0009(11)
N112 0.0468(17) 0.0317(14) 0.0288(14) -0.0012(11) 0.0087(12) -0.0019(12)
C113 0.062(2) 0.047(2) 0.0314(18) -0.0078(16) 0.0140(17) -0.0047(18)
C114 0.063(3) 0.060(3) 0.0324(19) 0.0032(17) 0.0154(18) -0.002(2)
C115 0.052(2) 0.043(2) 0.0365(18) 0.0056(15) 0.0141(16) -0.0002(16)
C116 0.119(5) 0.083(4) 0.038(2) 0.005(2) 0.026(3) -0.008(3)
N117 0.0354(14) 0.0240(13) 0.0302(13) 0.0005(10) 0.0032(11) -0.0023(10)
N118 0.0430(16) 0.0241(13) 0.0333(14) -0.0003(11) 0.0063(12) 0.0019(11)
C119 0.063(2) 0.0243(16) 0.047(2) -0.0040(15) 0.0110(18) -0.0002(16)
C120 0.065(3) 0.0241(17) 0.051(2) 0.0005(15) 0.0081(19) -0.0041(16)
C121 0.051(2) 0.0289(17) 0.0422(19) 0.0057(14) 0.0084(16) -0.0085(15)
C122 0.118(5) 0.025(2) 0.080(3) 0.000(2) 0.023(3) -0.013(2)
B123 0.032(2) 0.064(3) 0.055(3) -0.021(2) 0.0026(18) -0.002(2)
F124 0.059(2) 0.381(10) 0.088(3) -0.069(4) 0.038(2) -0.031(4)
F125 0.078(2) 0.098(3) 0.163(4) -0.034(3) 0.011(3) -0.041(2)
F126 0.0338(11) 0.0634(15) 0.0628(15) -0.0089(12) 0.0088(10) -0.0013(10)
F127 0.095(3) 0.098(3) 0.203(5) 0.022(3) -0.064(3) 0.003(2)
B128 0.090(4) 0.070(4) 0.059(3) -0.040(3) 0.018(3) 0.005(3)
F129 0.158(4) 0.088(2) 0.115(3) -0.033(2) 0.085(3) 0.011(3)
F130 0.174(6) 0.149(5) 0.167(5) -0.076(4) -0.051(4) 0.045(4)
F131 0.165(5) 0.081(3) 0.205(6) -0.075(3) 0.027(4) -0.026(3)
F132 0.148(4) 0.211(6) 0.099(3) -0.034(4) 0.079(3) -0.021(4)
B133 0.075(4) 0.056(3) 0.067(3) -0.039(3) 0.024(3) -0.021(3)
F134 0.088(3) 0.201(5) 0.070(2) -0.057(3) 0.0214(19) -0.008(3)
F135 0.371(12) 0.081(3) 0.190(6) -0.011(4) 0.096(7) 0.084(5)
F136 0.117(3) 0.100(3) 0.133(4) -0.015(3) 0.026(3) -0.050(3)
F137 0.140(4) 0.264(7) 0.064(2) -0.060(3) 0.017(2) -0.120(4)

loop_
_atom_type_symbol
_atom_type_description
_atom_type_scat_dispersion_real
_atom_type_scat_dispersion_imag
_atom_type_scat_source
C C 0.0181 0.0091 'International Tables Vol C Tables 4.2.6.8 and 6.1.1.4'
H H 0.0000 0.0000 'International Tables Vol C Tables 4.2.6.8 and 6.1.1.4'
N N 0.0311 0.0180 'International Tables Vol C Tables 4.2.6.8 and 6.1.1.4'
O O 0.0492 0.0322 'International Tables Vol C Tables 4.2.6.8 and 6.1.1.4'
Fe Fe -1.1336 3.1974 'International Tables Vol C Tables 4.2.6.8 and 6.1.1.4'
F F 0.0727 0.0534 'International Tables Vol C Tables 4.2.6.8 and 6.1.1.4'
B B 0.0090 0.0039 'International Tables Vol C Tables 4.2.6.8 and 6.1.1.4'

loop_
_geom_angle_atom_site_label_1
_geom_angle_atom_site_label_2
_geom_angle_atom_site_label_3
_geom_angle
_geom_angle_site_symmetry_1
_geom_angle_site_symmetry_3
N11 Fe1 N17 74.56(11) . .
N11 Fe1 N36 163.43(11) . .
N11 Fe1 N49 106.30(10) . .
N11 Fe1 N55 88.60(11) . .
N17 Fe1 N36 89.17(12) . .
N30 Fe1 N11 109.48(10) . .
N30 Fe1 N17 92.40(11) . .
N30 Fe1 N36 73.68(11) . .
N30 Fe1 N49 100.95(10) . .
N30 Fe1 N55 161.85(11) . .
N49 Fe1 N17 165.25(11) . .
N49 Fe1 N36 88.62(11) . .
N55 Fe1 N17 90.95(11) . .
N55 Fe1 N36 88.55(12) . .
N55 Fe1 N49 74.42(10) . .
N15 Fe2 N23 73.60(10) . .
N15 Fe2 N68 110.26(10) . .
N15 Fe2 N112 161.69(11) . .
N23 Fe2 N68 164.26(11) . .
N23 Fe2 N112 88.13(11) . .
N68 Fe2 N112 87.04(11) . .
N74 Fe2 N15 83.74(11) . .
N74 Fe2 N23 91.47(11) . .
N74 Fe2 N68 74.15(10) . .
N74 Fe2 N112 95.82(11) . .
N106 Fe2 N15 107.52(10) . .
N106 Fe2 N23 91.75(10) . .
N106 Fe2 N68 101.20(10) . .
N106 Fe2 N74 168.74(11) . .
N106 Fe2 N112 73.51(10) . .
N42 Fe3 N34 73.38(11) 3_666 3_666
N42 Fe3 N80 91.75(11) 3_666 .
N72 Fe3 N34 109.78(10) . 3_666
N72 Fe3 N42 84.71(11) . 3_666
N72 Fe3 N80 73.53(10) . .
N72 Fe3 N87 102.09(9) . .
N72 Fe3 N93 167.00(11) . .
N80 Fe3 N34 164.09(10) . 3_666
N87 Fe3 N34 105.96(9) . 3_666
N87 Fe3 N42 172.83(11) . 3_666
N87 Fe3 N80 88.07(10) . .
N93 Fe3 N34 83.09(10) . 3_666
N93 Fe3 N42 97.71(11) . 3_666
N93 Fe3 N80 93.59(10) . .
N93 Fe3 N87 75.16(10) . .
N53 Fe4 N99 169.04(10) 3_666 3_666
N53 Fe4 N110 107.31(10) 3_666 .
N53 Fe4 N118 82.88(10) 3_666 .
N61 Fe4 N53 74.12(10) 3_666 3_666
N61 Fe4 N99 95.51(11) 3_666 3_666
N61 Fe4 N110 168.28(10) 3_666 .
N61 Fe4 N118 95.80(11) 3_666 .
N91 Fe4 N53 107.68(10) 3_666 3_666
N91 Fe4 N61 85.27(10) 3_666 3_666
N91 Fe4 N99 74.32(10) 3_666 3_666
N91 Fe4 N110 104.99(9) 3_666 .
N91 Fe4 N118 169.21(10) 3_666 .
N99 Fe4 N118 94.89(10) 3_666 .
N110 Fe4 N99 82.11(10) . 3_666
N110 Fe4 N118 73.05(10) . .
O6 Fe5 O6 180.00 3_666 .
O6 Fe5 O7 90.19(10) . 3_666
O6 Fe5 O7 89.81(10) . .
O6 Fe5 O8 90.02(9) . .
O6 Fe5 O8 89.98(9) . 3_666
O7 Fe5 O7 180.00 3_666 .
O8 Fe5 O7 90.31(9) . .
O8 Fe5 O7 89.69(9) . 3_666
O8 Fe5 O8 180.00 . 3_666
O9 C10 N11 120.2(3) . .
O9 C10 N15 119.5(3) . .
N11 C10 N15 120.2(3) . .
C10 N11 Fe1 123.6(2) . .
C12 N11 Fe1 118.0(2) . .
C12 N11 C10 118.3(3) . .
N11 C12 C13 125.0(3) . .
N11 C12 N16 114.7(3) . .
C13 C12 N16 120.1(3) . .
C12 C13 H13 123.4 . .
C12 C13 C14 113.2(3) . .
C14 C13 H13 123.4 . .
C13 C14 N22 120.2(3) . .
N15 C14 C13 125.1(3) . .
N15 C14 N22 114.6(3) . .
C10 N15 Fe2 123.2(2) . .
C14 N15 Fe2 118.0(2) . .
C14 N15 C10 118.1(3) . .
N17 N16 C12 118.7(3) . .
N17 N16 C20 111.0(3) . .
C20 N16 C12 130.0(3) . .
N16 N17 Fe1 113.9(2) . .
C18 N17 Fe1 141.0(3) . .
C18 N17 N16 105.1(3) . .
N17 C18 H18 124.1 . .
N17 C18 C19 111.7(4) . .
C19 C18 H18 124.1 . .
C18 C19 C21 127.0(4) . .
C20 C19 C18 104.8(3) . .
C20 C19 C21 128.2(4) . .
N16 C20 H20 126.3 . .
C19 C20 N16 107.5(3) . .
C19 C20 H20 126.3 . .
C19 C21 H21A 109.5 . .
C19 C21 H21B 109.5 . .
C19 C21 H21C 109.5 . .
H21A C21 H21B 109.5 . .
H21A C21 H21C 109.5 . .
H21B C21 H21C 109.5 . .
N23 N22 C14 117.9(3) . .
N23 N22 C26 111.4(3) . .
C26 N22 C14 129.9(3) . .
N22 N23 Fe2 114.6(2) . .
C24 N23 Fe2 140.5(3) . .
C24 N23 N22 104.7(3) . .
N23 C24 H24 123.9 . .
N23 C24 C25 112.2(3) . .
C25 C24 H24 123.9 . .
C24 C25 C27 126.9(4) . .
C26 C25 C24 104.8(3) . .
C26 C25 C27 128.3(4) . .
N22 C26 C25 106.9(3) . .
N22 C26 H26 126.5 . .
C25 C26 H26 126.5 . .
C25 C27 H27A 109.5 . .
C25 C27 H27B 109.5 . .
C25 C27 H27C 109.5 . .
H27A C27 H27B 109.5 . .
H27A C27 H27C 109.5 . .
H27B C27 H27C 109.5 . .
O28 C29 N30 119.2(3) . .
O28 C29 N34 120.4(3) . .
N30 C29 N34 120.3(3) . .
C29 N30 Fe1 122.6(2) . .
C31 N30 Fe1 118.7(2) . .
C31 N30 C29 118.6(3) . .
N30 C31 C32 124.4(3) . .
N30 C31 N35 114.5(3) . .
C32 C31 N35 121.0(3) . .
C31 C32 H32 123.2 . .
C33 C32 C31 113.5(3) . .
C33 C32 H32 123.2 . .
C32 C33 N41 119.6(3) . .
N34 C33 C32 125.4(3) . .
N34 C33 N41 114.8(3) . .
C29 N34 Fe3 124.0(2) . 3_666
C33 N34 Fe3 117.5(2) . 3_666
C33 N34 C29 117.5(3) . .
N36 N35 C31 118.2(3) . .
N36 N35 C39 110.4(3) . .
C39 N35 C31 130.9(3) . .
N35 N36 Fe1 113.5(2) . .
C37 N36 Fe1 140.7(3) . .
C37 N36 N35 105.5(3) . .
N36 C37 H37 124.2 . .
N36 C37 C38 111.5(4) . .
C38 C37 H37 124.2 . .
C37 C38 C40 126.1(5) . .
C39 C38 C37 104.7(4) . .
C39 C38 C40 129.2(5) . .
N35 C39 H39 126.1 . .
C38 C39 N35 107.8(4) . .
C38 C39 H39 126.1 . .
C38 C40 H40A 109.5 . .
C38 C40 H40B 109.5 . .
C38 C40 H40C 109.5 . .
H40A C40 H40B 109.5 . .
H40A C40 H40C 109.5 . .
H40B C40 H40C 109.5 . .
N42 N41 C33 118.1(3) . .
C45 N41 C33 130.5(3) . .
C45 N41 N42 111.4(3) . .
N41 N42 Fe3 114.8(2) . 3_666
C43 N42 Fe3 138.6(3) . 3_666
C43 N42 N41 104.8(3) . .
N42 C43 H43 124.2 . .
N42 C43 C44 111.5(4) . .
C44 C43 H43 124.2 . .
C43 C44 C46 127.8(5) . .
C45 C44 C43 104.8(4) . .
C45 C44 C46 127.4(5) . .
N41 C45 C44 107.4(4) . .
N41 C45 H45 126.3 . .
C44 C45 H45 126.3 . .
C44 C46 H46A 109.5 . .
C44 C46 H46B 109.5 . .
C44 C46 H46C 109.5 . .
H46A C46 H46B 109.5 . .
H46A C46 H46C 109.5 . .
H46B C46 H46C 109.5 . .
O47 C48 N49 120.1(3) . .
O47 C48 N53 119.6(3) . .
N53 C48 N49 120.3(3) . .
C48 N49 Fe1 125.3(2) . .
C50 N49 Fe1 116.9(2) . .
C50 N49 C48 117.8(3) . .
N49 C50 C51 125.2(3) . .
N49 C50 N54 115.1(3) . .
C51 C50 N54 119.6(3) . .
C50 C51 H51 123.2 . .
C52 C51 C50 113.6(3) . .
C52 C51 H51 123.2 . .
C51 C52 N60 119.9(3) . .
N53 C52 C51 124.8(3) . .
N53 C52 N60 115.3(3) . .
C48 N53 Fe4 124.8(2) . 3_666
C52 N53 Fe4 116.5(2) . 3_666
C52 N53 C48 118.2(3) . .
N55 N54 C50 118.7(3) . .
N55 N54 C58 110.9(3) . .
C58 N54 C50 129.7(3) . .
N54 N55 Fe1 114.2(2) . .
C56 N55 Fe1 140.6(3) . .
C56 N55 N54 105.2(3) . .
N55 C56 H56 124.0 . .
N55 C56 C57 112.0(3) . .
C57 C56 H56 124.0 . .
C56 C57 C59 127.3(4) . .
C58 C57 C56 104.5(3) . .
C58 C57 C59 128.1(4) . .
N54 C58 H58 126.3 . .
C57 C58 N54 107.4(3) . .
C57 C58 H58 126.3 . .
C57 C59 H59A 109.5 . .
C57 C59 H59B 109.5 . .
C57 C59 H59C 109.5 . .
H59A C59 H59B 109.5 . .
H59A C59 H59C 109.5 . .
H59B C59 H59C 109.5 . .
N61 N60 C52 118.9(3) . .
N61 N60 C64 110.8(3) . .
C64 N60 C52 130.2(3) . .
N60 N61 Fe4 113.3(2) . 3_666
C62 N61 Fe4 138.1(2) . 3_666
C62 N61 N60 105.3(3) . .
N61 C62 H62 124.1 . .
N61 C62 C63 111.7(3) . .
C63 C62 H62 124.1 . .
C62 C63 C65 127.8(4) . .
C64 C63 C62 104.8(3) . .
C64 C63 C65 127.4(4) . .
N60 C64 H64 126.3 . .
C63 C64 N60 107.3(3) . .
C63 C64 H64 126.3 . .
C63 C65 H65A 109.5 . .
C63 C65 H65B 109.5 . .
C63 C65 H65C 109.5 . .
H65A C65 H65B 109.5 . .
H65A C65 H65C 109.5 . .
H65B C65 H65C 109.5 . .
O66 C67 N68 120.3(3) . .
O66 C67 N72 119.1(3) . .
N72 C67 N68 120.6(3) . .
C67 N68 Fe2 125.7(2) . .
C69 N68 Fe2 116.6(2) . .
C69 N68 C67 117.5(3) . .
N68 C69 C70 125.0(3) . .
N68 C69 N73 115.1(3) . .
C70 C69 N73 119.8(3) . .
C69 C70 H70 123.1 . .
C69 C70 C71 113.9(3) . .
C71 C70 H70 123.1 . .
C70 C71 N79 121.0(3) . .
N72 C71 C70 124.1(3) . .
N72 C71 N79 114.9(3) . .
C67 N72 Fe3 123.1(2) . .
C71 N72 Fe3 118.1(2) . .
C71 N72 C67 118.8(3) . .
N74 N73 C69 118.7(3) . .
N74 N73 C77 111.3(3) . .
C77 N73 C69 130.0(3) . .
N73 N74 Fe2 114.1(2) . .
C75 N74 Fe2 138.3(2) . .
C75 N74 N73 105.3(3) . .
N74 C75 H75 124.3 . .
N74 C75 C76 111.3(3) . .
C76 C75 H75 124.3 . .
C75 C76 C78 127.4(4) . .
C77 C76 C75 105.2(3) . .
C77 C76 C78 127.4(4) . .
N73 C77 C76 106.9(3) . .
N73 C77 H77 126.5 . .
C76 C77 H77 126.5 . .
C76 C78 H78A 109.5 . .
C76 C78 H78B 109.5 . .
C76 C78 H78C 109.5 . .
H78A C78 H78B 109.5 . .
H78A C78 H78C 109.5 . .
H78B C78 H78C 109.5 . .
N80 N79 C71 118.5(3) . .
C83 N79 C71 130.2(3) . .
C83 N79 N80 110.8(3) . .
N79 N80 Fe3 112.9(2) . .
C81 N80 Fe3 141.4(2) . .
C81 N80 N79 105.1(3) . .
N80 C81 H81 124.0 . .
N80 C81 C82 112.0(3) . .
C82 C81 H81 124.0 . .
C81 C82 C84 127.8(4) . .
C83 C82 C81 104.5(3) . .
C83 C82 C84 127.7(4) . .
N79 C83 C82 107.6(3) . .
N79 C83 H83 126.2 . .
C82 C83 H83 126.2 . .
C82 C84 H84A 109.5 . .
C82 C84 H84B 109.5 . .
C82 C84 H84C 109.5 . .
H84A C84 H84B 109.5 . .
H84A C84 H84C 109.5 . .
H84B C84 H84C 109.5 . .
O85 C86 N87 120.5(3) . .
O85 C86 N91 119.2(3) . .
N87 C86 N91 120.3(3) . .
C86 N87 Fe3 125.89(19) . .
C88 N87 Fe3 116.0(2) . .
C88 N87 C86 118.1(3) . .
N87 C88 C89 124.9(3) . .
N87 C88 N92 115.5(3) . .
C89 C88 N92 119.6(3) . .
C88 C89 H89 123.0 . .
C90 C89 C88 113.9(3) . .
C90 C89 H89 123.0 . .
C89 C90 N98 120.0(3) . .
N91 C90 C89 124.8(3) . .
N91 C90 N98 115.2(3) . .
C86 N91 Fe4 124.65(19) . 3_666
C90 N91 Fe4 117.4(2) . 3_666
C90 N91 C86 117.9(3) . .
N93 N92 C88 119.3(2) . .
C96 N92 C88 129.6(3) . .
C96 N92 N93 111.0(3) . .
N92 N93 Fe3 112.56(19) . .
C94 N93 Fe3 139.3(2) . .
C94 N93 N92 105.0(3) . .
N93 C94 H94 124.1 . .
N93 C94 C95 111.8(3) . .
C95 C94 H94 124.1 . .
C94 C95 C97 127.9(3) . .
C96 C95 C94 104.4(3) . .
C96 C95 C97 127.7(3) . .
N92 C96 C95 107.8(3) . .
N92 C96 H96 126.1 . .
C95 C96 H96 126.1 . .
C95 C97 H97A 109.5 . .
C95 C97 H97B 109.5 . .
C95 C97 H97C 109.5 . .
H97A C97 H97B 109.5 . .
H97A C97 H97C 109.5 . .
H97B C97 H97C 109.5 . .
N99 N98 C90 119.1(3) . .
C102 N98 C90 129.9(3) . .
C102 N98 N99 111.0(3) . .
N98 N99 Fe4 112.17(19) . 3_666
C100 N99 Fe4 139.2(2) . 3_666
C100 N99 N98 104.5(3) . .
N99 C100 H100 123.8 . .
N99 C100 C101 112.3(3) . .
C101 C100 H100 123.8 . .
C100 C101 C103 128.4(3) . .
C102 C101 C100 104.3(3) . .
C102 C101 C103 127.4(4) . .
N98 C102 C101 107.9(3) . .
N98 C102 H102 126.0 . .
C101 C102 H102 126.0 . .
C101 C103 H10A 109.5 . .
C101 C103 H10B 109.5 . .
C101 C103 H10C 109.5 . .
H10A C103 H10B 109.5 . .
H10A C103 H10C 109.5 . .
H10B C103 H10C 109.5 . .
O104 C105 N106 119.2(3) . .
O104 C105 N110 120.3(3) . .
N106 C105 N110 120.5(3) . .
C105 N106 Fe2 122.94(19) . .
C107 N106 Fe2 118.6(2) . .
C107 N106 C105 118.3(3) . .
N106 C107 C108 124.9(3) . .
N106 C107 N111 114.8(3) . .
C108 C107 N111 120.3(3) . .
C107 C108 H108 123.2 . .
C109 C108 C107 113.5(3) . .
C109 C108 H108 123.2 . .
C108 C109 N117 119.8(3) . .
N110 C109 C108 125.3(3) . .
N110 C109 N117 114.8(3) . .
C105 N110 Fe4 123.75(19) . .
C109 N110 Fe4 117.9(2) . .
C109 N110 C105 117.6(3) . .
N112 N111 C107 118.2(3) . .
N112 N111 C115 111.1(3) . .
C115 N111 C107 130.0(3) . .
N111 N112 Fe2 113.3(2) . .
C113 N112 Fe2 141.9(3) . .
C113 N112 N111 104.7(3) . .
N112 C113 H113 123.9 . .
N112 C113 C114 112.1(3) . .
C114 C113 H113 123.9 . .
C113 C114 C116 127.7(4) . .
C115 C114 C113 104.4(3) . .
C115 C114 C116 127.8(4) . .
N111 C115 H115 126.2 . .
C114 C115 N111 107.6(3) . .
C114 C115 H115 126.2 . .
C114 C116 H11A 109.5 . .
C114 C116 H11B 109.5 . .
C114 C116 H11C 109.5 . .
H11A C116 H11B 109.5 . .
H11A C116 H11C 109.5 . .
H11B C116 H11C 109.5 . .
N118 N117 C109 118.4(3) . .
N118 N117 C121 111.1(3) . .
C121 N117 C109 130.3(3) . .
N117 N118 Fe4 113.57(19) . .
C119 N118 Fe4 139.1(3) . .
C119 N118 N117 105.0(3) . .
N118 C119 H119 124.4 . .
N118 C119 C120 111.1(3) . .
C120 C119 H119 124.4 . .
C119 C120 C122 126.9(4) . .
C121 C120 C119 104.9(3) . .
C121 C120 C122 128.1(4) . .
N117 C121 H121 126.1 . .
C120 C121 N117 107.8(3) . .
C120 C121 H121 126.1 . .
C120 C122 H12A 109.5 . .
C120 C122 H12B 109.5 . .
C120 C122 H12C 109.5 . .
H12A C122 H12B 109.5 . .
H12A C122 H12C 109.5 . .
H12B C122 H12C 109.5 . .
F124 B123 F125 119.0(5) . .
F124 B123 F126 111.2(4) . .
F124 B123 F127 101.9(5) . .
F125 B123 F126 114.8(4) . .
F125 B123 F127 102.4(4) . .
F126 B123 F127 105.1(4) . .
F129 B128 F130 104.4(5) . .
F129 B128 F131 120.4(7) . .
F129 B128 F132 113.5(7) . .
F131 B128 F130 110.3(7) . .
F131 B128 F132 103.3(5) . .
F132 B128 F130 103.9(7) . .
F134 B133 F136 108.7(5) . .
F134 B133 F137 112.4(6) . .
F135 B133 F134 118.6(7) . .
F135 B133 F136 104.4(6) . .
F135 B133 F137 103.9(6) . .
F137 B133 F136 108.2(6) . .
F39A B38A F40A 109.3(17) . .
F39A B38A F41A 109.5(17) . .
F39A B38A F42A 109.4(16) . .
F40A B38A F41A 105.7(16) . .
F40A B38A F42A 109.4(17) . .
F41A B38A F42A 113.4(17) . .
F40B B38B F39B 106.4(16) . .
F40B B38B F41B 113.5(17) . .
F41B B38B F39B 104.9(16) . .
F42B B38B F39B 111.4(17) . .
F42B B38B F40B 112.3(17) . .
F42B B38B F41B 108.1(16) . .
F39C B38C F40C 110.1(14) . .
F39C B38C F41C 110.4(15) . .
F39C B38C F42C 113.2(14) . .
F41C B38C F40C 107.6(15) . .
F41C B38C F42C 107.8(15) . .
F42C B38C F40C 107.6(14) . .
H14D C143 H14E 109.5 . .
H14D C143 H14F 109.5 . .
H14E C143 H14F 109.5 . .
C144 C143 H14D 109.5 . .
C144 C143 H14E 109.5 . .
C144 C143 H14F 109.5 . .
N145 C144 C143 167(3) . .
N148 C147 C146 165(4) . .
H14A C149 H14B 109.5 . .
H14A C149 H14C 109.5 . .
H14B C149 H14C 109.5 . .
C150 C149 H14A 109.5 . .
C150 C149 H14B 109.5 . .
C150 C149 H14C 109.5 . .
C150 O151 C152 118.3(19) . .
O151 C152 H15A 109.6 . .
O151 C152 H15B 109.6 . .
O151 C152 C153 110.4(18) . .
H15A C152 H15B 108.1 . .
C153 C152 H15A 109.6 . .
C153 C152 H15B 109.6 . .
C152 C153 H15C 109.5 . .
C152 C153 H15D 109.5 . .
C152 C153 H15E 109.5 . .
H15C C153 H15D 109.5 . .
H15C C153 H15E 109.5 . .
H15D C153 H15E 109.5 . .
H15H C154 H15I 109.5 . .
H15H C154 H15J 109.5 . .
H15I C154 H15J 109.5 . .
C155 C154 H15H 109.5 . .
C155 C154 H15I 109.5 . .
C155 C154 H15J 109.5 . .
C154 C155 H15K 108.2 . .
C154 C155 H15L 108.2 . .
H15K C155 H15L 107.3 . .
O156 C155 C154 116.5(16) . .
O156 C155 H15K 108.2 . .
O156 C155 H15L 108.2 . .
C155 O156 C157 119.9(14) . .
O156 C157 H15M 107.5 . .
O156 C157 H15N 107.5 . .
H15M C157 H15N 107.0 . .
C158 C157 O156 119.1(14) . .
C158 C157 H15M 107.5 . .
C158 C157 H15N 107.5 . .
C157 C158 H15O 109.5 . .
C157 C158 H15P 109.5 . .
C157 C158 H15Q 109.5 . .
H15O C158 H15P 109.5 . .
H15O C158 H15Q 109.5 . .
H15P C158 H15Q 109.5 . .
C149 C150 H15F 108.7 . .
C149 C150 H15G 108.7 . .
O151 C150 C149 114(2) . .
O151 C150 H15F 108.7 . .
O151 C150 H15G 108.7 . .
H15F C150 H15G 107.6 . .
H15R C159 H15S 109.5 . .
H15R C159 H15T 109.5 . .
H15S C159 H15T 109.5 . .
C160 C159 H15R 109.5 . .
C160 C159 H15S 109.5 . .
C160 C159 H15T 109.5 . .
N161 C160 C159 155(4) . .
N164 C163 C162 148(4) . .

loop_
_geom_bond_atom_site_label_1
_geom_bond_atom_site_label_2
_geom_bond_distance
_geom_bond_site_symmetry_2
Fe1 N11 2.149(3) .
Fe1 N17 2.175(3) .
Fe1 N30 2.142(3) .
Fe1 N36 2.191(3) .
Fe1 N49 2.174(3) .
Fe1 N55 2.159(3) .
Fe2 N15 2.174(3) .
Fe2 N23 2.176(3) .
Fe2 N68 2.190(3) .
Fe2 N74 2.170(3) .
Fe2 N106 2.155(3) .
Fe2 N112 2.205(3) .
Fe3 N34 2.204(3) 3_666
Fe3 N42 2.182(3) 3_666
Fe3 N72 2.162(3) .
Fe3 N80 2.200(3) .
Fe3 N87 2.172(2) .
Fe3 N93 2.164(3) .
Fe4 N53 2.199(3) 3_666
Fe4 N61 2.175(3) 3_666
Fe4 N91 2.161(2) 3_666
Fe4 N99 2.203(3) 3_666
Fe4 N110 2.203(2) .
Fe4 N118 2.208(3) .
Fe5 O6 1.996(2) .
Fe5 O7 2.001(2) .
Fe5 O8 1.997(2) .
O9 C10 1.246(4) .
C10 N11 1.373(4) .
C10 N15 1.382(4) .
N11 C12 1.332(4) .
C12 C13 1.380(5) .
C12 N16 1.408(4) .
C13 H13 0.9500 .
C13 C14 1.383(5) .
C14 N15 1.329(4) .
C14 N22 1.408(4) .
N16 N17 1.359(4) .
N16 C20 1.365(5) .
N17 C18 1.323(5) .
C18 H18 0.9500 .
C18 C19 1.407(6) .
C19 C20 1.360(6) .
C19 C21 1.513(5) .
C20 H20 0.9500 .
C21 H21A 0.9800 .
C21 H21B 0.9800 .
C21 H21C 0.9800 .
N22 N23 1.357(4) .
N22 C26 1.363(4) .
N23 C24 1.321(5) .
C24 H24 0.9500 .
C24 C25 1.398(6) .
C25 C26 1.367(6) .
C25 C27 1.515(5) .
C26 H26 0.9500 .
C27 H27A 0.9800 .
C27 H27B 0.9800 .
C27 H27C 0.9800 .
O28 C29 1.240(4) .
C29 N30 1.374(4) .
C29 N34 1.376(4) .
N30 C31 1.326(4) .
C31 C32 1.378(5) .
C31 N35 1.406(4) .
C32 H32 0.9500 .
C32 C33 1.377(5) .
C33 N34 1.328(4) .
C33 N41 1.407(4) .
N34 Fe3 2.204(3) 3_666
N35 N36 1.359(4) .
N35 C39 1.367(5) .
N36 C37 1.324(5) .
C37 H37 0.9500 .
C37 C38 1.406(6) .
C38 C39 1.360(7) .
C38 C40 1.499(6) .
C39 H39 0.9500 .
C40 H40A 0.9800 .
C40 H40B 0.9800 .
C40 H40C 0.9800 .
N41 N42 1.361(4) .
N41 C45 1.359(5) .
N42 Fe3 2.182(3) 3_666
N42 C43 1.324(5) .
C43 H43 0.9500 .
C43 C44 1.413(7) .
C44 C45 1.359(7) .
C44 C46 1.510(6) .
C45 H45 0.9500 .
C46 H46A 0.9800 .
C46 H46B 0.9800 .
C46 H46C 0.9800 .
O47 C48 1.240(4) .
C48 N49 1.386(4) .
C48 N53 1.381(4) .
N49 C50 1.321(4) .
C50 C51 1.385(5) .
C50 N54 1.408(4) .
C51 H51 0.9500 .
C51 C52 1.384(5) .
C52 N53 1.323(4) .
C52 N60 1.400(4) .
N53 Fe4 2.199(3) 3_666
N54 N55 1.355(4) .
N54 C58 1.366(5) .
N55 C56 1.318(5) .
C56 H56 0.9500 .
C56 C57 1.405(6) .
C57 C58 1.363(5) .
C57 C59 1.513(5) .
C58 H58 0.9500 .
C59 H59A 0.9800 .
C59 H59B 0.9800 .
C59 H59C 0.9800 .
N60 N61 1.359(4) .
N60 C64 1.370(4) .
N61 Fe4 2.175(3) 3_666
N61 C62 1.323(4) .
C62 H62 0.9500 .
C62 C63 1.407(6) .
C63 C64 1.365(6) .
C63 C65 1.502(5) .
C64 H64 0.9500 .
C65 H65A 0.9800 .
C65 H65B 0.9800 .
C65 H65C 0.9800 .
O66 C67 1.245(4) .
C67 N68 1.378(4) .
C67 N72 1.373(4) .
N68 C69 1.331(4) .
C69 C70 1.383(5) .
C69 N73 1.405(4) .
C70 H70 0.9500 .
C70 C71 1.383(4) .
C71 N72 1.324(4) .
C71 N79 1.400(4) .
N73 N74 1.351(4) .
N73 C77 1.362(5) .
N74 C75 1.329(4) .
C75 H75 0.9500 .
C75 C76 1.396(5) .
C76 C77 1.369(5) .
C76 C78 1.506(5) .
C77 H77 0.9500 .
C78 H78A 0.9800 .
C78 H78B 0.9800 .
C78 H78C 0.9800 .
N79 N80 1.366(4) .
N79 C83 1.362(4) .
N80 C81 1.319(4) .
C81 H81 0.9500 .
C81 C82 1.406(5) .
C82 C83 1.367(5) .
C82 C84 1.508(5) .
C83 H83 0.9500 .
C84 H84A 0.9800 .
C84 H84B 0.9800 .
C84 H84C 0.9800 .
O85 C86 1.248(4) .
C86 N87 1.377(4) .
C86 N91 1.380(4) .
N87 C88 1.329(4) .
C88 C89 1.376(4) .
C88 N92 1.401(4) .
C89 H89 0.9500 .
C89 C90 1.376(4) .
C90 N91 1.335(4) .
C90 N98 1.398(4) .
N91 Fe4 2.161(2) 3_666
N92 N93 1.359(4) .
N92 C96 1.358(4) .
N93 C94 1.324(4) .
C94 H94 0.9500 .
C94 C95 1.407(5) .
C95 C96 1.363(5) .
C95 C97 1.496(5) .
C96 H96 0.9500 .
C97 H97A 0.9800 .
C97 H97B 0.9800 .
C97 H97C 0.9800 .
N98 N99 1.365(4) .
N98 C102 1.361(4) .
N99 Fe4 2.203(3) 3_666
N99 C100 1.326(4) .
C100 H100 0.9500 .
C100 C101 1.405(5) .
C101 C102 1.362(5) .
C101 C103 1.497(5) .
C102 H102 0.9500 .
C103 H10A 0.9800 .
C103 H10B 0.9800 .
C103 H10C 0.9800 .
O104 C105 1.242(4) .
C105 N106 1.375(4) .
C105 N110 1.387(4) .
N106 C107 1.319(4) .
C107 C108 1.387(4) .
C107 N111 1.413(4) .
C108 H108 0.9500 .
C108 C109 1.377(4) .
C109 N110 1.326(4) .
C109 N117 1.405(4) .
N111 N112 1.361(4) .
N111 C115 1.365(5) .
N112 C113 1.327(5) .
C113 H113 0.9500 .
C113 C114 1.406(6) .
C114 C115 1.364(6) .
C114 C116 1.503(6) .
C115 H115 0.9500 .
C116 H11A 0.9800 .
C116 H11B 0.9800 .
C116 H11C 0.9800 .
N117 N118 1.361(4) .
N117 C121 1.361(4) .
N118 C119 1.331(4) .
C119 H119 0.9500 .
C119 C120 1.415(6) .
C120 C121 1.355(6) .
C120 C122 1.499(5) .
C121 H121 0.9500 .
C122 H12A 0.9800 .
C122 H12B 0.9800 .
C122 H12C 0.9800 .
B123 F124 1.329(6) .
B123 F125 1.338(6) .
B123 F126 1.346(5) .
B123 F127 1.435(7) .
B128 F129 1.282(7) .
B128 F130 1.412(9) .
B128 F131 1.289(7) .
B128 F132 1.340(9) .
B133 F134 1.322(6) .
B133 F135 1.306(9) .
B133 F136 1.369(7) .
B133 F137 1.346(7) .
B38A F39A 1.349(17) .
B38A F40A 1.353(18) .
B38A F41A 1.360(17) .
B38A F42A 1.387(17) .
B38B F39B 1.382(18) .
B38B F40B 1.356(17) .
B38B F41B 1.374(17) .
B38B F42B 1.352(18) .
B38C F39C 1.344(16) .
B38C F40C 1.392(16) .
B38C F41C 1.363(16) .
B38C F42C 1.366(16) .
C143 H14D 0.9800 .
C143 H14E 0.9800 .
C143 H14F 0.9800 .
C143 C144 1.14(3) .
C144 N145 1.13(3) .
C146 H14G 0.9800 .
C146 H14H 0.9800 .
C146 H14I 0.9800 .
C146 C147 1.494(16) .
C147 N148 1.118(16) .
C149 H14A 0.9800 .
C149 H14B 0.9800 .
C149 H14C 0.9800 .
C149 C150 1.483(19) .
O151 C152 1.397(17) .
O151 C150 1.384(19) .
C152 H15A 0.9900 .
C152 H15B 0.9900 .
C152 C153 1.490(18) .
C153 H15C 0.9800 .
C153 H15D 0.9800 .
C153 H15E 0.9800 .
C154 H15H 0.9800 .
C154 H15I 0.9800 .
C154 H15J 0.9800 .
C154 C155 1.466(16) .
C155 H15K 0.9900 .
C155 H15L 0.9900 .
C155 O156 1.298(15) .
O156 C157 1.388(13) .
C157 H15M 0.9900 .
C157 H15N 0.9900 .
C157 C158 1.378(14) .
C158 H15O 0.9800 .
C158 H15P 0.9800 .
C158 H15Q 0.9800 .
C150 H15F 0.9900 .
C150 H15G 0.9900 .
C159 H15R 0.9800 .
C159 H15S 0.9800 .
C159 H15T 0.9800 .
C159 C160 1.469(18) .
C160 N161 1.173(18) .
C162 H16A 0.9800 .
C162 H16B 0.9800 .
C162 H16C 0.9800 .
C162 C163 1.509(19) .
C163 N164 1.181(19) .
